data_2015642
loop_
_publ_author_name
'Yao-Cheng Shi'
'Bei-Bei Zhu'
'Xiao-Bi Jing'

_publ_section_title
;
 <i>N</i>,<i>N</i>'-Bis(2-pyridylmethyl)ferrocene-1,1'-diyldicarboxamide
 and
 <i>N</i>,<i>N</i>'-bis(3-pyridylmethyl)ferrocene-1,1'-diyldicarboxamide
;
_journal_coeditor_code GD3052
_journal_issue 11
_journal_name_full 'Acta Crystallographica Section C'
_journal_page_first m559
_journal_page_last m562
_journal_paper_doi 10.1107/S0108270106041345
_journal_volume 62
_journal_year 2006
_chemical_formula_iupac '[Fe (C12 H11 N2 O1)2]'
_chemical_formula_moiety 'C24 H22 Fe N4 O2'
_chemical_formula_sum 'C24 H22 Fe N4 O2'
_chemical_formula_weight 454.31
_chemical_name_systematic
;
N,N'-Bis(2-pyridylmethyl)ferrocene-1,1'-diyldicarboxamide
;
_space_group_IT_number 2
_space_group_name_Hall '-P 1'
_symmetry_cell_setting triclinic
_symmetry_space_group_name_Hall '-P 1'
_symmetry_space_group_name_H-M 'P -1'
_atom_sites_solution_hydrogens geom
_atom_sites_solution_primary direct
_atom_sites_solution_secondary difmap
_audit_creation_method SHELXL-97
_cell_angle_alpha 100.297(2)
_cell_angle_beta 102.114(2)
_cell_angle_gamma 114.0510(10)
_cell_formula_units_Z 2
_cell_length_a 8.9859(2)
_cell_length_b 9.8987(2)
_cell_length_c 13.7459(3)
_cell_measurement_reflns_used 25
_cell_measurement_temperature 295
_cell_measurement_theta_max 15
_cell_measurement_theta_min 9
_cell_volume 1042.75(4)
_computing_cell_refinement 'CAD-4 Software'
_computing_data_collection 'CAD-4 Software (Enraf--Nonius, 1989)'
_computing_data_reduction 'XCAD4 (Harms & Wocadlo, 1995)'
_computing_molecular_graphics 'PLATON (Spek, 2003)'
_computing_publication_material PLATON
_computing_structure_refinement 'OSCAIL-X and SHELXL97 (Sheldrick, 1997)'
_computing_structure_solution 'OSCAIL-X (McArdle, 2005) and SHELXS97 (Sheldrick, 1997)'
_diffrn_ambient_temperature 295
_diffrn_measured_fraction_theta_full 0.994
_diffrn_measured_fraction_theta_max 0.994
_diffrn_measurement_device_type 'Enraf--Nonius CAD-4'
_diffrn_measurement_method \w/2\q
_diffrn_radiation_monochromator graphite
_diffrn_radiation_source 'fine-focus sealed tube'
_diffrn_radiation_type MoK\a
_diffrn_radiation_wavelength 0.71073
_diffrn_reflns_av_R_equivalents 0.0501
_diffrn_reflns_av_sigmaI/netI 0.0511
_diffrn_reflns_limit_h_max 11
_diffrn_reflns_limit_h_min -11
_diffrn_reflns_limit_k_max 12
_diffrn_reflns_limit_k_min -12
_diffrn_reflns_limit_l_max 17
_diffrn_reflns_limit_l_min -17
_diffrn_reflns_number 14739
_diffrn_reflns_theta_full 27.51
_diffrn_reflns_theta_max 27.51
_diffrn_reflns_theta_min 3.35
_diffrn_standards_decay_% 0
_diffrn_standards_interval_count 200
_diffrn_standards_interval_time 120
_diffrn_standards_number 3
_exptl_absorpt_coefficient_mu 0.752
_exptl_absorpt_correction_T_max 0.914
_exptl_absorpt_correction_T_min 0.858
_exptl_absorpt_correction_type empirical
_exptl_absorpt_process_details '\y scan (North <i>et al.</i>,  1968)'
_exptl_crystal_colour Orange
_exptl_crystal_density_diffrn 1.447
_exptl_crystal_density_method 'not measured'
_exptl_crystal_description Prism
_exptl_crystal_F_000 472
_exptl_crystal_size_max 0.23
_exptl_crystal_size_mid 0.15
_exptl_crystal_size_min 0.12
_refine_diff_density_max 0.237
_refine_diff_density_min -0.404
_refine_ls_extinction_method none
_refine_ls_goodness_of_fit_ref 1.069
_refine_ls_hydrogen_treatment constr
_refine_ls_matrix_type full
_refine_ls_number_parameters 280
_refine_ls_number_reflns 4769
_refine_ls_number_restraints 0
_refine_ls_restrained_S_all 1.069
_refine_ls_R_factor_all 0.0653
_refine_ls_R_factor_gt 0.0455
_refine_ls_shift/su_max 0.001
_refine_ls_shift/su_mean 0.000
_refine_ls_structure_factor_coef Fsqd
_refine_ls_weighting_details 'calc w=1/[\s^2^(Fo^2^)+(0.0348P)^2^+0.4231P] where P=(Fo^2^+2Fc^2^)/3'
_refine_ls_weighting_scheme calc
_refine_ls_wR_factor_gt 0.0930
_refine_ls_wR_factor_ref 0.1052
_reflns_number_gt 3611
_reflns_number_total 4769
_reflns_threshold_expression I>2\s(I)
_cod_data_source_file gd3052.cif
_cod_data_source_block I
_cod_depositor_comments
;
The following automatic conversions were performed:
'_exptl_absorpt_correction_type' value 'Empirical' changed to 'empirical'
according to '/home/saulius/struct/CIF-dictionaries/cif_core.dic'
dictionary named 'cif_core.dic' version 2.4.1 from 2010-06-29.

Automatic conversion script
Id: cif_fix_enum 1527 2010-12-29 10:47:43Z saulius 

The following automatic conversions were performed:

'_exptl_absorpt_correction_type' value 'Empirical' changed to
'empirical' according to
/home/saulius/struct/CIF-dictionaries/cif_core.dic dictionary named
'cif_core.dic' version 2.4.1 from 2010-06-29.

Automatic conversion script
Id: cif_fix_values 1715 2011-07-08 13:25:40Z adriana 
;
_cod_database_code 2015642
_cod_database_fobs_code 2015642

loop_
_symmetry_equiv_pos_as_xyz
'x, y, z'
'-x, -y, -z'

loop_
_atom_site_type_symbol
_atom_site_label
_atom_site_fract_x
_atom_site_fract_y
_atom_site_fract_z
_atom_site_U_iso_or_equiv
_atom_site_adp_type
_atom_site_calc_flag
_atom_site_refinement_flags
_atom_site_occupancy
C C1 0.4562(3) 0.2882(3) 0.05827(18) 0.0443(6) Uani d . 1
H H1 0.5169 0.3719 0.0306 0.053 Uiso calc R 1
C C2 0.5007(4) 0.1708(3) 0.0753(2) 0.0502(7) Uani d . 1
H H2 0.5992 0.1603 0.0624 0.060 Uiso calc R 1
C C3 0.3808(4) 0.0723(3) 0.1160(2) 0.0502(7) Uani d . 1
H H3 0.3821 -0.0177 0.1357 0.060 Uiso calc R 1
C C4 0.2607(3) 0.1278(3) 0.12431(19) 0.0432(6) Uani d . 1
H H4 0.1637 0.0827 0.1505 0.052 Uiso calc R 1
C C5 0.3059(3) 0.2622(3) 0.08875(17) 0.0378(6) Uani d . 1
C C6 0.2204(3) 0.3619(3) 0.08464(18) 0.0396(6) Uani d . 1
C C7 -0.0035(4) 0.4176(3) 0.1251(2) 0.0468(6) Uani d . 1
H H7A -0.1109 0.3594 0.1374 0.056 Uiso calc R 1
H H7B -0.0313 0.4333 0.0573 0.056 Uiso calc R 1
C C8 0.0944(3) 0.5741(3) 0.2071(2) 0.0402(6) Uani d . 1
C C9 0.0614(4) 0.6965(4) 0.1943(2) 0.0565(8) Uani d . 1
H H9 -0.0168 0.6858 0.1335 0.068 Uiso calc R 1
C C10 0.1473(5) 0.8340(4) 0.2738(3) 0.0672(9) Uani d . 1
H H10 0.1255 0.9168 0.2678 0.081 Uiso calc R 1
C C11 0.2642(4) 0.8484(3) 0.3614(3) 0.0582(8) Uani d . 1
H H11 0.3253 0.9412 0.4150 0.070 Uiso calc R 1
C C12 0.2892(4) 0.7227(3) 0.3683(2) 0.0544(7) Uani d . 1
H H12 0.3676 0.7319 0.4285 0.065 Uiso calc R 1
C C13 0.5550(3) 0.4906(3) 0.32137(18) 0.0392(6) Uani d . 1
H H13 0.4965 0.5548 0.3150 0.047 Uiso calc R 1
C C14 0.7029(3) 0.5103(3) 0.2920(2) 0.0497(7) Uani d . 1
H H14 0.7639 0.5899 0.2615 0.060 Uiso calc R 1
C C15 0.7462(4) 0.3939(4) 0.3138(2) 0.0544(8) Uani d . 1
H H15 0.8420 0.3786 0.3004 0.065 Uiso calc R 1
C C16 0.6257(4) 0.3022(3) 0.35723(19) 0.0467(6) Uani d . 1
H H16 0.6238 0.2128 0.3792 0.056 Uiso calc R 1
C C17 0.5068(3) 0.3626(3) 0.36235(17) 0.0363(5) Uani d . 1
C C18 0.3619(3) 0.2982(3) 0.40347(17) 0.0341(5) Uani d . 1
C C19 0.1032(3) 0.2981(3) 0.42747(19) 0.0412(6) Uani d . 1
H H19A 0.0614 0.3743 0.4351 0.049 Uiso calc R 1
H H19B 0.1392 0.2864 0.4957 0.049 Uiso calc R 1
C C20 -0.0426(3) 0.1449(3) 0.35616(19) 0.0368(5) Uani d . 1
C C21 -0.1457(4) 0.0388(3) 0.3968(2) 0.0494(7) Uani d . 1
H H21 -0.1226 0.0591 0.4685 0.059 Uiso calc R 1
C C22 -0.2819(4) -0.0963(3) 0.3312(3) 0.0642(9) Uani d . 1
H H22 -0.3531 -0.1678 0.3577 0.077 Uiso calc R 1
C C23 -0.3121(4) -0.1249(3) 0.2257(3) 0.0643(9) Uani d . 1
H H23 -0.4035 -0.2157 0.1791 0.077 Uiso calc R 1
C C24 -0.2030(4) -0.0151(3) 0.1912(2) 0.0561(8) Uani d . 1
H H24 -0.2227 -0.0347 0.1198 0.067 Uiso calc R 1
Fe Fe1 0.50233(5) 0.29617(4) 0.21164(3) 0.03613(12) Uani d . 1
N N1 0.0872(3) 0.3262(2) 0.12258(16) 0.0412(5) Uani d . 1
H H1N 0.0555 0.2472 0.1458 0.049 Uiso calc R 1
N N2 0.2067(3) 0.5870(2) 0.29298(17) 0.0448(5) Uani d . 1
N N3 0.2504(3) 0.3557(2) 0.39139(15) 0.0367(5) Uani d . 1
H H3N 0.2665 0.4278 0.3618 0.044 Uiso calc R 1
N N4 -0.0694(3) 0.1189(2) 0.25385(16) 0.0449(5) Uani d . 1
O O1 0.2657(3) 0.4695(2) 0.04623(16) 0.0601(6) Uani d . 1
O O2 0.3471(3) 0.1989(2) 0.44891(14) 0.0481(5) Uani d . 1

loop_
_atom_site_aniso_label
_atom_site_aniso_U_11
_atom_site_aniso_U_22
_atom_site_aniso_U_33
_atom_site_aniso_U_12
_atom_site_aniso_U_13
_atom_site_aniso_U_23
C1 0.0446(15) 0.0515(15) 0.0278(12) 0.0165(13) 0.0115(11) 0.0050(11)
C2 0.0479(17) 0.0579(17) 0.0368(14) 0.0249(14) 0.0115(12) -0.0029(12)
C3 0.0546(18) 0.0414(14) 0.0466(16) 0.0205(13) 0.0125(13) 0.0030(12)
C4 0.0425(15) 0.0419(14) 0.0355(13) 0.0138(12) 0.0095(11) 0.0066(11)
C5 0.0381(14) 0.0426(13) 0.0254(11) 0.0144(11) 0.0076(10) 0.0066(10)
C6 0.0386(14) 0.0492(14) 0.0268(12) 0.0167(12) 0.0070(10) 0.0144(11)
C7 0.0426(15) 0.0646(17) 0.0379(14) 0.0268(14) 0.0141(12) 0.0194(13)
C8 0.0381(14) 0.0533(15) 0.0412(14) 0.0257(12) 0.0183(11) 0.0235(12)
C9 0.067(2) 0.074(2) 0.0561(18) 0.0484(18) 0.0241(16) 0.0387(16)
C10 0.092(3) 0.062(2) 0.081(2) 0.052(2) 0.041(2) 0.0385(19)
C11 0.068(2) 0.0469(16) 0.065(2) 0.0282(15) 0.0275(17) 0.0169(15)
C12 0.0570(19) 0.0548(17) 0.0516(17) 0.0296(15) 0.0117(14) 0.0138(14)
C13 0.0399(14) 0.0340(12) 0.0340(13) 0.0127(11) 0.0081(11) 0.0035(10)
C14 0.0395(16) 0.0534(16) 0.0398(15) 0.0105(13) 0.0122(12) 0.0034(12)
C15 0.0417(16) 0.081(2) 0.0382(15) 0.0331(16) 0.0089(12) 0.0067(14)
C16 0.0485(16) 0.0646(17) 0.0345(13) 0.0358(14) 0.0093(12) 0.0123(12)
C17 0.0373(14) 0.0423(13) 0.0269(12) 0.0206(11) 0.0052(10) 0.0053(10)
C18 0.0391(14) 0.0341(12) 0.0245(11) 0.0175(11) 0.0042(10) 0.0037(9)
C19 0.0401(14) 0.0492(14) 0.0318(13) 0.0213(12) 0.0102(11) 0.0063(11)
C20 0.0374(14) 0.0420(13) 0.0358(13) 0.0210(11) 0.0139(11) 0.0131(11)
C21 0.0559(18) 0.0552(16) 0.0435(15) 0.0254(14) 0.0228(13) 0.0211(13)
C22 0.066(2) 0.0477(17) 0.074(2) 0.0131(15) 0.0327(18) 0.0263(16)
C23 0.059(2) 0.0428(16) 0.065(2) 0.0051(14) 0.0124(16) 0.0085(15)
C24 0.0593(19) 0.0518(16) 0.0372(15) 0.0146(14) 0.0048(13) 0.0074(13)
Fe1 0.0382(2) 0.0407(2) 0.02800(19) 0.01942(16) 0.00887(14) 0.00591(14)
N1 0.0438(13) 0.0437(12) 0.0389(12) 0.0189(10) 0.0171(10) 0.0170(9)
N2 0.0492(14) 0.0481(12) 0.0405(12) 0.0271(11) 0.0087(10) 0.0158(10)
N3 0.0369(12) 0.0381(11) 0.0364(11) 0.0178(9) 0.0110(9) 0.0136(9)
N4 0.0476(13) 0.0438(12) 0.0313(11) 0.0117(10) 0.0091(10) 0.0105(9)
O1 0.0600(13) 0.0780(14) 0.0671(14) 0.0372(11) 0.0317(11) 0.0513(12)
O2 0.0626(13) 0.0493(10) 0.0475(11) 0.0330(10) 0.0210(9) 0.0263(9)

loop_
_atom_type_symbol
_atom_type_description
_atom_type_scat_dispersion_real
_atom_type_scat_dispersion_imag
_atom_type_scat_source
C C 0.0033 0.0016 'International Tables Vol C Tables 4.2.6.8 and 6.1.1.4'
H H 0.0000 0.0000 'International Tables Vol C Tables 4.2.6.8 and 6.1.1.4'
N N 0.0061 0.0033 'International Tables Vol C Tables 4.2.6.8 and 6.1.1.4'
O O 0.0106 0.0060 'International Tables Vol C Tables 4.2.6.8 and 6.1.1.4'
Fe Fe 0.3463 0.8444 'International Tables Vol C Tables 4.2.6.8 and 6.1.1.4'

loop_
_geom_angle_atom_site_label_1
_geom_angle_atom_site_label_2
_geom_angle_atom_site_label_3
_geom_angle
_geom_angle_publ_flag
C2 C1 C5 107.5(2) ?
C2 C1 Fe1 70.01(15) ?
C5 C1 Fe1 69.15(14) ?
C2 C1 H1 126.2 ?
C5 C1 H1 126.2 ?
Fe1 C1 H1 126.2 ?
C1 C2 C3 108.7(2) ?
C1 C2 Fe1 69.53(14) ?
C3 C2 Fe1 69.94(15) ?
C1 C2 H2 125.6 ?
C3 C2 H2 125.6 ?
Fe1 C2 H2 125.6 ?
C4 C3 C2 108.0(3) ?
C4 C3 Fe1 69.44(14) ?
C2 C3 Fe1 69.56(15) ?
C4 C3 H3 126.0 ?
C2 C3 H3 126.0 ?
Fe1 C3 H3 126.0 ?
C3 C4 C5 108.2(2) ?
C3 C4 Fe1 70.23(15) ?
C5 C4 Fe1 69.17(14) ?
C3 C4 H4 125.9 ?
C5 C4 H4 125.9 ?
Fe1 C4 H4 125.9 ?
C4 C5 C1 107.5(2) ?
C4 C5 C6 128.1(2) ?
C1 C5 C6 124.4(2) ?
C4 C5 Fe1 69.75(14) ?
C1 C5 Fe1 69.65(14) ?
C6 C5 Fe1 124.96(16) ?
O1 C6 N1 121.7(2) ?
O1 C6 C5 121.9(2) ?
N1 C6 C5 116.4(2) ?
N1 C7 C8 114.6(2) y
N1 C7 H7A 108.6 ?
C8 C7 H7A 108.6 ?
N1 C7 H7B 108.6 ?
C8 C7 H7B 108.6 ?
H7A C7 H7B 107.6 ?
N2 C8 C9 121.8(3) ?
N2 C8 C7 117.3(2) ?
C9 C8 C7 120.8(3) ?
C10 C9 C8 118.5(3) ?
C10 C9 H9 120.8 ?
C8 C9 H9 120.8 ?
C11 C10 C9 119.9(3) ?
C11 C10 H10 120.1 ?
C9 C10 H10 120.1 ?
C10 C11 C12 118.2(3) ?
C10 C11 H11 120.9 ?
C12 C11 H11 120.9 ?
N2 C12 C11 123.4(3) ?
N2 C12 H12 118.3 ?
C11 C12 H12 118.3 ?
C14 C13 C17 108.3(2) ?
C14 C13 Fe1 70.13(15) ?
C17 C13 Fe1 70.12(13) ?
C14 C13 H13 125.8 ?
C17 C13 H13 125.8 ?
Fe1 C13 H13 125.8 ?
C15 C14 C13 108.0(3) ?
C15 C14 Fe1 70.00(16) ?
C13 C14 Fe1 69.16(14) ?
C15 C14 H14 126.0 ?
C13 C14 H14 126.0 ?
Fe1 C14 H14 126.0 ?
C14 C15 C16 108.2(2) ?
C14 C15 Fe1 69.50(15) ?
C16 C15 Fe1 69.79(16) ?
C14 C15 H15 125.9 ?
C16 C15 H15 125.9 ?
Fe1 C15 H15 125.9 ?
C15 C16 C17 107.9(2) ?
C15 C16 Fe1 69.69(16) ?
C17 C16 Fe1 69.35(14) ?
C15 C16 H16 126.1 ?
C17 C16 H16 126.1 ?
Fe1 C16 H16 126.1 ?
C13 C17 C16 107.6(2) ?
C13 C17 C18 128.3(2) ?
C16 C17 C18 124.1(2) ?
C13 C17 Fe1 69.04(13) ?
C16 C17 Fe1 69.84(14) ?
C18 C17 Fe1 126.33(16) ?
O2 C18 N3 121.7(2) ?
O2 C18 C17 121.5(2) ?
N3 C18 C17 116.7(2) ?
N3 C19 C20 114.03(19) y
N3 C19 H19A 108.7 ?
C20 C19 H19A 108.7 ?
N3 C19 H19B 108.7 ?
C20 C19 H19B 108.7 ?
H19A C19 H19B 107.6 ?
N4 C20 C21 122.0(2) ?
N4 C20 C19 117.6(2) ?
C21 C20 C19 120.4(2) ?
C22 C21 C20 119.8(3) ?
C22 C21 H21 120.1 ?
C20 C21 H21 120.1 ?
C21 C22 C23 119.1(3) ?
C21 C22 H22 120.4 ?
C23 C22 H22 120.4 ?
C24 C23 C22 117.8(3) ?
C24 C23 H23 121.1 ?
C22 C23 H23 121.1 ?
N4 C24 C23 124.3(3) ?
N4 C24 H24 117.8 ?
C23 C24 H24 117.8 ?
C13 Fe1 C5 106.64(10) ?
C13 Fe1 C1 120.44(11) ?
C5 Fe1 C1 41.20(10) ?
C13 Fe1 C4 124.54(10) ?
C5 Fe1 C4 41.08(10) ?
C1 Fe1 C4 68.91(10) ?
C13 Fe1 C14 40.71(10) ?
C5 Fe1 C14 122.50(11) ?
C1 Fe1 C14 105.58(11) ?
C4 Fe1 C14 160.32(12) ?
C13 Fe1 C17 40.84(10) ?
C5 Fe1 C17 122.05(10) ?
C1 Fe1 C17 157.18(10) ?
C4 Fe1 C17 108.83(10) ?
C14 Fe1 C17 68.53(10) ?
C13 Fe1 C2 156.06(11) ?
C5 Fe1 C2 68.49(11) ?
C1 Fe1 C2 40.46(11) ?
C4 Fe1 C2 68.11(11) ?
C14 Fe1 C2 120.70(11) ?
C17 Fe1 C2 161.53(11) ?
C13 Fe1 C15 68.38(11) ?
C5 Fe1 C15 158.94(12) ?
C1 Fe1 C15 122.25(11) ?
C4 Fe1 C15 158.36(12) ?
C14 Fe1 C15 40.50(12) ?
C17 Fe1 C15 68.43(10) ?
C2 Fe1 C15 107.29(11) ?
C13 Fe1 C16 68.56(11) ?
C5 Fe1 C16 158.65(11) ?
C1 Fe1 C16 159.42(11) ?
C4 Fe1 C16 123.33(11) ?
C14 Fe1 C16 68.29(12) ?
C17 Fe1 C16 40.81(10) ?
C2 Fe1 C16 124.40(11) ?
C15 Fe1 C16 40.52(11) ?
C13 Fe1 C3 161.57(11) ?
C5 Fe1 C3 68.56(11) ?
C1 Fe1 C3 68.47(11) ?
C4 Fe1 C3 40.33(11) ?
C14 Fe1 C3 156.96(11) ?
C17 Fe1 C3 125.43(11) ?
C2 Fe1 C3 40.51(11) ?
C15 Fe1 C3 122.51(12) ?
C16 Fe1 C3 109.05(12) ?
C6 N1 C7 121.4(2) ?
C6 N1 H1N 119.3 ?
C7 N1 H1N 119.3 ?
C8 N2 C12 118.2(2) ?
C18 N3 C19 120.6(2) ?
C18 N3 H3N 119.7 ?
C19 N3 H3N 119.7 ?
C20 N4 C24 117.0(2) ?

loop_
_geom_bond_atom_site_label_1
_geom_bond_atom_site_label_2
_geom_bond_distance
_geom_bond_publ_flag
C1 C2 1.414(4) ?
C1 C5 1.434(3) ?
C1 Fe1 2.042(2) ?
C1 H1 0.9800 ?
C2 C3 1.420(4) ?
C2 Fe1 2.048(2) ?
C2 H2 0.9800 ?
C3 C4 1.412(4) ?
C3 Fe1 2.053(3) ?
C3 H3 0.9800 ?
C4 C5 1.431(3) ?
C4 Fe1 2.043(3) ?
C4 H4 0.9800 ?
C5 C6 1.480(4) y
C5 Fe1 2.035(2) ?
C6 O1 1.231(3) y
C6 N1 1.346(3) y
C7 N1 1.444(3) y
C7 C8 1.514(4) ?
C7 H7A 0.9700 ?
C7 H7B 0.9700 ?
C8 N2 1.331(3) ?
C8 C9 1.390(4) ?
C9 C10 1.379(4) ?
C9 H9 0.9300 ?
C10 C11 1.363(5) ?
C10 H10 0.9300 ?
C11 C12 1.367(4) ?
C11 H11 0.9300 ?
C12 N2 1.340(3) ?
C12 H12 0.9300 ?
C13 C14 1.417(4) ?
C13 C17 1.422(3) ?
C13 Fe1 2.031(2) ?
C13 H13 0.9800 ?
C14 C15 1.417(4) ?
C14 Fe1 2.044(3) ?
C14 H14 0.9800 ?
C15 C16 1.420(4) ?
C15 Fe1 2.050(3) ?
C15 H15 0.9800 ?
C16 C17 1.428(3) ?
C16 Fe1 2.052(3) ?
C16 H16 0.9800 ?
C17 C18 1.477(3) y
C17 Fe1 2.045(2) ?
C18 O2 1.233(3) y
C18 N3 1.337(3) y
C19 N3 1.442(3) y
C19 C20 1.512(3) ?
C19 H19A 0.9700 ?
C19 H19B 0.9700 ?
C20 N4 1.334(3) ?
C20 C21 1.381(3) ?
C21 C22 1.368(4) ?
C21 H21 0.9300 ?
C22 C23 1.372(4) ?
C22 H22 0.9300 ?
C23 C24 1.370(4) ?
C23 H23 0.9300 ?
C24 N4 1.342(3) ?
C24 H24 0.9300 ?
N1 H1N 0.8600 ?
N3 H3N 0.8600 ?

loop_
_geom_hbond_atom_site_label_D
_geom_hbond_atom_site_label_H
_geom_hbond_atom_site_label_A
_geom_hbond_site_symmetry_A
_geom_hbond_distance_DH
_geom_hbond_distance_HA
_geom_hbond_distance_DA
_geom_hbond_angle_DHA
_geom_hbond_publ_flag
N1 H1N N4 . 0.86 2.30 3.079(3) 151 yes
N3 H3N N2 . 0.86 2.16 2.974(3) 157 yes
C1 H1 O1 2_665 0.98 2.52 3.452(4) 159 yes
C11 H11 O2 1_565 0.93 2.43 3.173(4) 137 yes
C12 H12 O2 2_666 0.93 2.49 3.374(4) 158 yes
